data_4329943
loop_
_publ_author_name
'David D. Schnaars'
'Andrew J. Gaunt'
'Trevor W. Hayton'
'Matthew B. Jones'
'Ian Kirker'
'Nikolas Kaltsoyannis'
'Iain May'
'Sean D. Reilly'
'Brian L. Scott'
'Guang Wu'

_publ_section_title
;
 Bonding Trends Traversing the Tetravalent Actinide Series: Synthesis,
 Structural, and Computational Analysis of AnIV(Aracnac)4 Complexes (An =
 Th, U, Np, Pu; Aracnac = ArNC(Ph)CHC(Ph)O; Ar = 3,5-tBu2C6H3)
;
_journal_name_full 'Inorganic Chemistry'
_journal_page_first 8557
_journal_page_last 8566
_journal_paper_doi 10.1021/ic301109f
_journal_volume 51
_journal_year 2012
_chemical_formula_sum 'C138 H180 N4 O5 U'
_chemical_formula_weight 2212.89
_chemical_name_systematic
;
 ?
;
_space_group_IT_number 15
_symmetry_cell_setting monoclinic
_symmetry_space_group_name_Hall '-C 2yc'
_symmetry_space_group_name_H-M 'C 1 2/c 1'
_atom_sites_solution_hydrogens geom
_atom_sites_solution_primary direct
_atom_sites_solution_secondary difmap
_audit_creation_method SHELXL-97
_cell_angle_alpha 90.00
_cell_angle_beta 105.271(4)
_cell_angle_gamma 90.00
_cell_formula_units_Z 4
_cell_length_a 16.040(4)
_cell_length_b 32.091(9)
_cell_length_c 24.330(7)
_cell_measurement_temperature 150(2)
_cell_volume 12081(6)
_computing_structure_refinement 'SHELXL-97 (Sheldrick, 2008)'
_computing_structure_solution 'SHELXS-97 (Sheldrick, 2008)'
_diffrn_ambient_temperature 150(2)
_diffrn_measured_fraction_theta_full 1.000
_diffrn_measured_fraction_theta_max 1.000
_diffrn_measurement_device_type 'CCD Area Detector'
_diffrn_measurement_method 'omega scam'
_diffrn_radiation_monochromator graphite
_diffrn_radiation_source 'fine-focus sealed tube'
_diffrn_radiation_type MoK\a
_diffrn_radiation_wavelength 0.71073
_diffrn_reflns_av_R_equivalents 0.0627
_diffrn_reflns_av_sigmaI/netI 0.0586
_diffrn_reflns_limit_h_max 19
_diffrn_reflns_limit_h_min -18
_diffrn_reflns_limit_k_max 38
_diffrn_reflns_limit_k_min -35
_diffrn_reflns_limit_l_max 28
_diffrn_reflns_limit_l_min -28
_diffrn_reflns_number 45825
_diffrn_reflns_theta_full 25.03
_diffrn_reflns_theta_max 25.03
_diffrn_reflns_theta_min 1.27
_exptl_absorpt_coefficient_mu 1.399
_exptl_absorpt_correction_T_max 1.000
_exptl_absorpt_correction_T_min 0.823
_exptl_absorpt_correction_type empirical
_exptl_absorpt_process_details sadabs
_exptl_crystal_colour Orange
_exptl_crystal_density_diffrn 1.217
_exptl_crystal_description Irregular
_exptl_crystal_F_000 4672
_exptl_crystal_size_max 0.65
_exptl_crystal_size_mid 0.40
_exptl_crystal_size_min 0.20
_platon_squeeze_details
; The unit cell contains a diethyl ether and 3 hexane molecules which have 
been treated as a diffuse contribution to the overall scattering without 
specific atom positions by SQUEEZE/PLATON.
;
_refine_diff_density_max 1.174
_refine_diff_density_min -1.157
_refine_diff_density_rms 0.117
_refine_ls_extinction_method none
_refine_ls_goodness_of_fit_ref 0.980
_refine_ls_hydrogen_treatment mixed
_refine_ls_matrix_type full
_refine_ls_number_parameters 577
_refine_ls_number_reflns 10682
_refine_ls_number_restraints 0
_refine_ls_restrained_S_all 0.980
_refine_ls_R_factor_all 0.0541
_refine_ls_R_factor_gt 0.0448
_refine_ls_shift/su_max 0.000
_refine_ls_shift/su_mean 0.000
_refine_ls_structure_factor_coef Fsqd
_refine_ls_weighting_details 'calc w=1/[\s^2^(Fo^2^)+(0.1000P)^2^+0.4145P] where P=(Fo^2^+2Fc^2^)/3'
_refine_ls_weighting_scheme calc
_refine_ls_wR_factor_gt 0.1296
_refine_ls_wR_factor_ref 0.1359
_reflns_number_gt 9040
_reflns_number_total 10682
_reflns_threshold_expression >2sigma(I)
_cod_data_source_file ic301109f_si_002_2.cif
_cod_data_source_block ds_6_0m-sr
_cod_database_code 4329943

loop_
_symmetry_equiv_pos_as_xyz
'x, y, z'
'-x, y, -z+1/2'
'x+1/2, y+1/2, z'
'-x+1/2, y+1/2, -z+1/2'
'-x, -y, -z'
'x, -y, z-1/2'
'-x+1/2, -y+1/2, -z'
'x+1/2, -y+1/2, z-1/2'

loop_
_atom_site_label
_atom_site_type_symbol
_atom_site_fract_x
_atom_site_fract_y
_atom_site_fract_z
_atom_site_U_iso_or_equiv
_atom_site_adp_type
_atom_site_occupancy
_atom_site_symmetry_multiplicity
_atom_site_calc_flag
_atom_site_refinement_flags
_atom_site_disorder_assembly
_atom_site_disorder_group
U1 U 0.5000 0.675462(7) 0.2500 0.02388(10) Uani 1 2 d S . 1
O1 O 0.52402(19) 0.70192(9) 0.33931(12) 0.0283(7) Uani 1 1 d . A 1
N1 N 0.6082(2) 0.74106(12) 0.26125(14) 0.0281(8) Uani 1 1 d . A 1
O2 O 0.63760(18) 0.65118(9) 0.27369(12) 0.0287(7) Uani 1 1 d . B 1
N2 N 0.4830(2) 0.61120(12) 0.31628(15) 0.0299(9) Uani 1 1 d . C 1
C35 C 0.6018(3) 0.61115(15) 0.40677(18) 0.0308(10) Uani 1 1 d . C 1
H35 H 0.5769 0.6350 0.4193 0.037 Uiso 1 1 calc R C 1
C15 C 0.6436(3) 0.76335(14) 0.30754(19) 0.0303(10) Uani 1 1 d . A 1
C24 C 0.5575(3) 0.72680(14) 0.43583(18) 0.0288(10) Uani 1 1 d . A 1
C23 C 0.5712(3) 0.72842(14) 0.37649(17) 0.0254(9) Uani 1 1 d . A 1
C6 C 0.5972(3) 0.78817(14) 0.17762(18) 0.0298(10) Uani 1 1 d . A 1
H6 H 0.5511 0.8025 0.1872 0.036 Uiso 1 1 calc R A 1
C51 C 0.3254(3) 0.60368(16) 0.28969(19) 0.0352(11) Uani 1 1 d . . 1
H51 H 0.2789 0.5906 0.3004 0.042 Uiso 1 1 calc R . 1
C5 C 0.6271(3) 0.80179(16) 0.1314(2) 0.0366(12) Uani 1 1 d . A 1
C29 C 0.6203(3) 0.74142(16) 0.48407(19) 0.0357(11) Uani 1 1 d . A 1
H29 H 0.6723 0.7533 0.4795 0.043 Uiso 1 1 calc R A 1
C1 C 0.6350(3) 0.75330(14) 0.20992(18) 0.0272(10) Uani 1 1 d . A 1
C2 C 0.7010(3) 0.73069(15) 0.19541(19) 0.0310(10) Uani 1 1 d . A 1
H2 H 0.7242 0.7065 0.2165 0.037 Uiso 1 1 calc R A 1
C52 C 0.6962(3) 0.62876(14) 0.25834(18) 0.0282(10) Uani 1 1 d . . 1
C34 C 0.6768(3) 0.59249(15) 0.4431(2) 0.0348(11) Uani 1 1 d . C 1
C30 C 0.5649(3) 0.59470(14) 0.35324(18) 0.0311(10) Uani 1 1 d . C 1
C4 C 0.6963(3) 0.77927(16) 0.11825(19) 0.0365(11) Uani 1 1 d . A 1
H4 H 0.7180 0.7886 0.0876 0.044 Uiso 1 1 calc R A 1
C25 C 0.4805(3) 0.71010(15) 0.44346(19) 0.0338(11) Uani 1 1 d . A 1
H25 H 0.4376 0.6999 0.4115 0.041 Uiso 1 1 calc R A 1
C9 C 0.7836(5) 0.67385(18) 0.1211(3) 0.0598(18) Uani 1 1 d . A 1
H9A H 0.7630 0.6613 0.1519 0.090 Uiso 1 1 calc R A 1
H9B H 0.8332 0.6580 0.1160 0.090 Uiso 1 1 calc R A 1
H9C H 0.7372 0.6734 0.0857 0.090 Uiso 1 1 calc R A 1
C22 C 0.6278(3) 0.75675(15) 0.36298(18) 0.0317(10) Uani 1 1 d . A 1
H22 H 0.6598 0.7737 0.3932 0.038 Uiso 1 1 calc R A 1
C53 C 0.7877(3) 0.63244(14) 0.29493(19) 0.0314(10) Uani 1 1 d . D 1
C31 C 0.6039(4) 0.55994(15) 0.3328(2) 0.0409(12) Uani 1 1 d . C 1
H31 H 0.5799 0.5497 0.2953 0.049 Uiso 1 1 calc R C 1
C33 C 0.7123(3) 0.55796(16) 0.4230(2) 0.0429(13) Uani 1 1 d . C 1
H33 H 0.7620 0.5451 0.4471 0.051 Uiso 1 1 calc R C 1
C3 C 0.7331(3) 0.74388(16) 0.14913(19) 0.0340(11) Uani 1 1 d . A 1
C44 C 0.4112(3) 0.59535(15) 0.32505(19) 0.0322(11) Uani 1 1 d . C 1
C32 C 0.6764(4) 0.54121(17) 0.3674(2) 0.0461(13) Uani 1 1 d . C 1
C45 C 0.4120(3) 0.56554(17) 0.3742(2) 0.0384(12) Uani 1 1 d . C 1
C16 C 0.7053(4) 0.79931(18) 0.30580(19) 0.0434(13) Uani 1 1 d . A 1
C27 C 0.5301(4) 0.72234(19) 0.5460(2) 0.0492(14) Uani 1 1 d . A 1
H27 H 0.5210 0.7206 0.5829 0.059 Uiso 1 1 calc R A 1
C11 C 0.5894(4) 0.84142(18) 0.0963(2) 0.0422(12) Uani 1 1 d . A 1
C40 C 0.7159(4) 0.61051(17) 0.5039(2) 0.0463(14) Uani 1 1 d . C 1
C56 C 0.9566(4) 0.6401(2) 0.3674(2) 0.0530(15) Uani 1 1 d . D 1
H56 H 1.0130 0.6419 0.3924 0.064 Uiso 1 1 calc R D 1
C7 C 0.8111(3) 0.71912(18) 0.1366(2) 0.0438(13) Uani 1 1 d . A 1
C28 C 0.6072(4) 0.73878(18) 0.5388(2) 0.0448(13) Uani 1 1 d . A 1
H28 H 0.6508 0.7482 0.5710 0.054 Uiso 1 1 calc R A 1
C58 C 0.8038(3) 0.6555(2) 0.3458(2) 0.0513(15) Uani 1 1 d . D 1
H58 H 0.7572 0.6685 0.3563 0.062 Uiso 1 1 calc R D 1
C50 C 0.4201(5) 0.5229(2) 0.3692(3) 0.070(2) Uani 1 1 d . C 1
H50 H 0.4303 0.5116 0.3355 0.084 Uiso 1 1 calc R C 1
C41 C 0.7806(4) 0.58007(19) 0.5429(3) 0.0676(19) Uani 1 1 d . C 1
H41A H 0.7502 0.5546 0.5486 0.101 Uiso 1 1 calc R C 1
H41B H 0.8057 0.5934 0.5798 0.101 Uiso 1 1 calc R C 1
H41C H 0.8267 0.5731 0.5249 0.101 Uiso 1 1 calc R C 1
C26 C 0.4663(3) 0.70842(18) 0.4984(2) 0.0427(13) Uani 1 1 d . A 1
H26 H 0.4133 0.6978 0.5030 0.051 Uiso 1 1 calc R A 1
C21 C 0.6757(5) 0.84095(19) 0.3047(2) 0.0574(17) Uani 1 1 d . A 1
H21 H 0.6180 0.8465 0.3057 0.069 Uiso 1 1 calc R A 1
C36 C 0.7160(5) 0.5005(2) 0.3492(3) 0.073(2) Uani 1 1 d . C 1
C13 C 0.5581(7) 0.8310(2) 0.0322(3) 0.100(3) Uani 1 1 d . A 1
H13A H 0.5177 0.8526 0.0128 0.150 Uiso 1 1 calc R A 1
H13B H 0.5289 0.8039 0.0273 0.150 Uiso 1 1 calc R A 1
H13C H 0.6078 0.8300 0.0159 0.150 Uiso 1 1 calc R A 1
C17 C 0.7926(4) 0.7907(2) 0.3056(2) 0.0587(17) Uani 1 1 d . A 1
H17 H 0.8139 0.7630 0.3074 0.070 Uiso 1 1 calc R A 1
C8 C 0.8874(4) 0.7200(2) 0.1902(3) 0.0698(19) Uani 1 1 d . A 1
H8A H 0.8699 0.7074 0.2221 0.105 Uiso 1 1 calc R A 1
H8B H 0.9053 0.7489 0.1996 0.105 Uiso 1 1 calc R A 1
H8C H 0.9359 0.7042 0.1830 0.105 Uiso 1 1 calc R A 1
C46 C 0.3990(4) 0.5812(2) 0.4247(2) 0.0642(18) Uani 1 1 d . C 1
H46 H 0.3935 0.6104 0.4294 0.077 Uiso 1 1 calc R C 1
C42 C 0.6425(4) 0.6210(2) 0.5336(2) 0.0558(16) Uani 1 1 d . C 1
H42A H 0.6086 0.5958 0.5353 0.084 Uiso 1 1 calc R C 1
H42B H 0.6046 0.6425 0.5117 0.084 Uiso 1 1 calc R C 1
H42C H 0.6684 0.6311 0.5723 0.084 Uiso 1 1 calc R C 1
C10 C 0.8389(5) 0.7386(2) 0.0852(3) 0.070(2) Uani 1 1 d . A 1
H10A H 0.8898 0.7239 0.0800 0.105 Uiso 1 1 calc R A 1
H10B H 0.8529 0.7681 0.0928 0.105 Uiso 1 1 calc R A 1
H10C H 0.7914 0.7360 0.0505 0.105 Uiso 1 1 calc R A 1
C48 C 0.3993(5) 0.5118(3) 0.4633(3) 0.076(2) Uani 1 1 d . C 1
H48 H 0.3935 0.4937 0.4929 0.092 Uiso 1 1 calc R C 1
C39 C 0.6780(7) 0.4908(3) 0.2850(3) 0.108(3) Uani 1 1 d . C 1
H39A H 0.7114 0.4684 0.2736 0.162 Uiso 1 1 calc R C 1
H39B H 0.6811 0.5159 0.2625 0.162 Uiso 1 1 calc R C 1
H39C H 0.6176 0.4821 0.2783 0.162 Uiso 1 1 calc R C 1
C54 C 0.8601(4) 0.6147(2) 0.2810(2) 0.0614(18) Uani 1 1 d . D 1
H54 H 0.8517 0.6000 0.2461 0.074 Uiso 1 1 calc R D 1
C18 C 0.8479(5) 0.8266(3) 0.3026(3) 0.085(3) Uani 1 1 d . A 1
H18 H 0.9063 0.8220 0.3023 0.102 Uiso 1 1 calc R A 1
C49 C 0.4132(6) 0.4958(3) 0.4138(3) 0.091(3) Uani 1 1 d . C 1
H49 H 0.4181 0.4665 0.4096 0.109 Uiso 1 1 calc R C 1
C57 C 0.8880(4) 0.6595(2) 0.3812(3) 0.0620(18) Uani 1 1 d . D 1
H57 H 0.8979 0.6756 0.4150 0.074 Uiso 1 1 calc R D 1
C37 C 0.6965(7) 0.4642(2) 0.3870(4) 0.117(4) Uani 1 1 d . C 1
H37A H 0.7300 0.4683 0.4265 0.175 Uiso 1 1 calc R C 1
H37B H 0.7125 0.4376 0.3729 0.175 Uiso 1 1 calc R C 1
H37C H 0.6347 0.4641 0.3851 0.175 Uiso 1 1 calc R C 1
C55 C 0.9429(4) 0.6180(2) 0.3167(3) 0.067(2) Uani 1 1 d . D 1
H55 H 0.9901 0.6052 0.3065 0.080 Uiso 1 1 calc R D 1
C43 C 0.7650(4) 0.65149(18) 0.4980(3) 0.0580(16) Uani 1 1 d . C 1
H43A H 0.7869 0.6643 0.5356 0.087 Uiso 1 1 calc R C 1
H43B H 0.7255 0.6708 0.4727 0.087 Uiso 1 1 calc R C 1
H43C H 0.8135 0.6451 0.4819 0.087 Uiso 1 1 calc R C 1
C47 C 0.3939(5) 0.5535(3) 0.4692(3) 0.082(2) Uani 1 1 d . C 1
H47 H 0.3866 0.5645 0.5039 0.099 Uiso 1 1 calc R C 1
C19 C 0.8174(7) 0.8670(3) 0.3001(3) 0.087(3) Uani 1 1 d . A 1
H19 H 0.8537 0.8898 0.2971 0.104 Uiso 1 1 calc R A 1
C38 C 0.8185(6) 0.5067(3) 0.3591(4) 0.120(4) Uani 1 1 d . C 1
H38A H 0.8459 0.5100 0.4000 0.180 Uiso 1 1 calc R C 1
H38B H 0.8292 0.5316 0.3387 0.180 Uiso 1 1 calc R C 1
H38C H 0.8427 0.4822 0.3448 0.180 Uiso 1 1 calc R C 1
C12 C 0.6553(8) 0.8746(3) 0.1071(6) 0.202(8) Uani 1 1 d . A 1
H12A H 0.7018 0.8676 0.1408 0.304 Uiso 1 1 calc R A 1
H12B H 0.6288 0.9011 0.1135 0.304 Uiso 1 1 calc R A 1
H12C H 0.6791 0.8774 0.0740 0.304 Uiso 1 1 calc R A 1
C20 C 0.7317(7) 0.8738(2) 0.3021(3) 0.085(3) Uani 1 1 d . A 1
H20 H 0.7112 0.9016 0.3017 0.102 Uiso 1 1 calc R A 1
C14 C 0.5061(6) 0.8581(3) 0.1115(4) 0.111(3) Uani 1 1 d . A 1
H14A H 0.5176 0.8610 0.1529 0.167 Uiso 1 1 calc R A 1
H14B H 0.4585 0.8384 0.0977 0.167 Uiso 1 1 calc R A 1
H14C H 0.4902 0.8853 0.0934 0.167 Uiso 1 1 calc R A 1

loop_
_atom_site_aniso_label
_atom_site_aniso_U_11
_atom_site_aniso_U_22
_atom_site_aniso_U_33
_atom_site_aniso_U_23
_atom_site_aniso_U_13
_atom_site_aniso_U_12
U1 0.02509(15) 0.02587(15) 0.02023(13) 0.000 0.00516(9) 0.000
O1 0.0308(17) 0.0291(18) 0.0244(15) -0.0036(13) 0.0058(13) 0.0007(14)
N1 0.025(2) 0.036(2) 0.0215(18) -0.0007(16) 0.0039(15) 0.0007(16)
O2 0.0243(16) 0.0303(18) 0.0306(16) -0.0024(13) 0.0056(13) 0.0024(14)
N2 0.032(2) 0.030(2) 0.0256(19) 0.0009(16) 0.0031(16) -0.0013(17)
C35 0.033(3) 0.029(3) 0.029(2) 0.0012(19) 0.0049(19) 0.000(2)
C15 0.030(3) 0.028(3) 0.033(2) -0.0008(19) 0.0073(19) -0.004(2)
C24 0.033(3) 0.027(2) 0.024(2) -0.0004(18) 0.0048(19) 0.007(2)
C23 0.025(2) 0.026(2) 0.023(2) -0.0006(18) 0.0042(17) 0.0069(19)
C6 0.029(2) 0.030(3) 0.028(2) -0.0003(19) 0.0036(19) -0.004(2)
C51 0.032(3) 0.042(3) 0.033(2) 0.007(2) 0.011(2) -0.009(2)
C5 0.044(3) 0.032(3) 0.030(2) 0.001(2) 0.004(2) -0.008(2)
C29 0.036(3) 0.041(3) 0.029(2) -0.004(2) 0.008(2) 0.003(2)
C1 0.025(2) 0.032(3) 0.025(2) -0.0030(18) 0.0061(18) -0.0054(19)
C2 0.030(3) 0.033(3) 0.030(2) 0.003(2) 0.0076(19) -0.003(2)
C52 0.030(2) 0.028(2) 0.028(2) 0.0039(19) 0.0102(19) 0.002(2)
C34 0.033(3) 0.032(3) 0.038(3) 0.008(2) 0.006(2) -0.001(2)
C30 0.036(3) 0.028(3) 0.029(2) 0.0091(19) 0.009(2) 0.002(2)
C4 0.043(3) 0.038(3) 0.030(2) 0.005(2) 0.012(2) -0.008(2)
C25 0.031(3) 0.042(3) 0.029(2) -0.001(2) 0.0089(19) 0.008(2)
C9 0.057(4) 0.056(4) 0.077(5) -0.005(3) 0.038(4) 0.005(3)
C22 0.032(3) 0.034(3) 0.027(2) -0.0043(19) 0.0037(19) -0.006(2)
C53 0.033(3) 0.032(3) 0.030(2) 0.002(2) 0.0089(19) 0.000(2)
C31 0.058(3) 0.031(3) 0.033(3) 0.003(2) 0.011(2) 0.011(2)
C33 0.043(3) 0.042(3) 0.043(3) 0.014(2) 0.009(2) 0.013(2)
C3 0.033(3) 0.042(3) 0.029(2) -0.002(2) 0.010(2) -0.007(2)
C44 0.038(3) 0.029(3) 0.028(2) 0.0023(19) 0.007(2) 0.001(2)
C32 0.061(4) 0.037(3) 0.045(3) 0.013(2) 0.022(3) 0.019(3)
C45 0.031(3) 0.048(3) 0.034(3) 0.014(2) 0.005(2) -0.007(2)
C16 0.056(4) 0.050(4) 0.023(2) -0.004(2) 0.007(2) -0.022(3)
C27 0.051(3) 0.074(4) 0.028(3) -0.002(3) 0.019(2) 0.009(3)
C11 0.047(3) 0.039(3) 0.037(3) 0.006(2) 0.004(2) -0.002(3)
C40 0.046(3) 0.041(3) 0.038(3) 0.004(2) -0.012(2) 0.000(3)
C56 0.031(3) 0.074(4) 0.051(3) 0.001(3) 0.004(2) -0.003(3)
C7 0.037(3) 0.054(4) 0.048(3) 0.006(3) 0.025(2) 0.002(3)
C28 0.048(3) 0.059(4) 0.025(2) -0.005(2) 0.006(2) 0.010(3)
C58 0.030(3) 0.064(4) 0.056(3) -0.023(3) 0.005(2) -0.001(3)
C50 0.110(6) 0.050(4) 0.049(3) 0.012(3) 0.018(4) -0.014(4)
C41 0.076(5) 0.045(4) 0.060(4) 0.001(3) -0.019(3) 0.011(3)
C26 0.038(3) 0.059(4) 0.035(3) 0.002(2) 0.016(2) 0.003(3)
C21 0.088(5) 0.042(3) 0.042(3) -0.003(3) 0.015(3) -0.018(3)
C36 0.110(6) 0.063(4) 0.049(4) 0.008(3) 0.028(4) 0.047(4)
C13 0.138(9) 0.080(6) 0.060(5) 0.023(4) -0.014(5) -0.001(5)
C17 0.051(4) 0.082(5) 0.038(3) 0.005(3) 0.003(3) -0.034(3)
C8 0.040(4) 0.098(6) 0.071(4) -0.004(4) 0.015(3) 0.016(3)
C46 0.078(5) 0.072(5) 0.050(3) 0.021(3) 0.031(3) 0.008(4)
C42 0.070(4) 0.059(4) 0.033(3) 0.000(3) 0.002(3) 0.005(3)
C10 0.069(4) 0.085(5) 0.073(4) 0.014(4) 0.049(4) 0.014(4)
C48 0.071(5) 0.087(6) 0.062(4) 0.045(4) 0.002(4) -0.023(4)
C39 0.173(10) 0.078(6) 0.076(5) -0.007(4) 0.039(6) 0.065(6)
C54 0.042(3) 0.090(5) 0.046(3) -0.019(3) 0.003(3) 0.017(3)
C18 0.066(5) 0.142(9) 0.046(4) 0.003(4) 0.011(3) -0.056(5)
C49 0.128(7) 0.064(5) 0.072(5) 0.035(4) 0.011(5) -0.015(5)
C57 0.034(3) 0.085(5) 0.060(4) -0.035(4) -0.001(3) -0.005(3)
C37 0.216(11) 0.057(5) 0.103(6) 0.031(4) 0.088(7) 0.071(6)
C55 0.032(3) 0.112(6) 0.053(4) -0.014(4) 0.004(3) 0.019(3)
C43 0.049(4) 0.046(4) 0.066(4) -0.002(3) -0.008(3) -0.006(3)
C47 0.093(6) 0.114(7) 0.045(4) 0.027(4) 0.027(4) -0.003(5)
C19 0.124(8) 0.074(6) 0.056(4) 0.002(4) 0.014(4) -0.060(6)
C38 0.137(9) 0.143(9) 0.093(6) 0.015(6) 0.056(6) 0.094(7)
C12 0.174(11) 0.055(6) 0.276(15) 0.087(8) -0.121(11) -0.058(6)
C20 0.146(9) 0.047(4) 0.054(4) 0.003(3) 0.015(5) -0.041(5)
C14 0.103(7) 0.100(7) 0.134(8) 0.073(6) 0.037(6) 0.040(5)

loop_
_atom_type_symbol
_atom_type_description
_atom_type_scat_dispersion_real
_atom_type_scat_dispersion_imag
_atom_type_scat_source
C C 0.0033 0.0016 'International Tables Vol C Tables 4.2.6.8 and 6.1.1.4'
H H 0.0000 0.0000 'International Tables Vol C Tables 4.2.6.8 and 6.1.1.4'
N N 0.0061 0.0033 'International Tables Vol C Tables 4.2.6.8 and 6.1.1.4'
O O 0.0106 0.0060 'International Tables Vol C Tables 4.2.6.8 and 6.1.1.4'
U U -9.6767 9.6646 'International Tables Vol C Tables 4.2.6.8 and 6.1.1.4'

loop_
_geom_angle_atom_site_label_1
_geom_angle_atom_site_label_2
_geom_angle_atom_site_label_3
_geom_angle
_geom_angle_site_symmetry_1
_geom_angle_site_symmetry_3
O2 U1 O2 139.79(16) 2_655 .
O2 U1 O1 106.28(11) 2_655 .
O2 U1 O1 88.67(10) . .
O2 U1 O1 88.67(10) 2_655 2_655
O2 U1 O1 106.28(11) . 2_655
O1 U1 O1 136.06(15) . 2_655
O2 U1 N2 80.14(11) 2_655 2_655
O2 U1 N2 68.98(11) . 2_655
O1 U1 N2 147.87(11) . 2_655
O1 U1 N2 74.32(11) 2_655 2_655
O2 U1 N2 68.98(11) 2_655 .
O2 U1 N2 80.14(11) . .
O1 U1 N2 74.32(11) . .
O1 U1 N2 147.87(11) 2_655 .
N2 U1 N2 79.16(16) 2_655 .
O2 U1 N1 148.39(11) 2_655 .
O2 U1 N1 71.65(11) . .
O1 U1 N1 70.62(10) . .
O1 U1 N1 75.37(10) 2_655 .
N2 U1 N1 119.87(11) 2_655 .
N2 U1 N1 134.89(11) . .
O2 U1 N1 71.65(11) 2_655 2_655
O2 U1 N1 148.39(11) . 2_655
O1 U1 N1 75.37(10) . 2_655
O1 U1 N1 70.62(10) 2_655 2_655
N2 U1 N1 134.89(11) 2_655 2_655
N2 U1 N1 119.87(11) . 2_655
N1 U1 N1 77.31(16) . 2_655
C23 O1 U1 144.7(3) . .
C15 N1 C1 114.7(4) . .
C15 N1 U1 128.8(3) . .
C1 N1 U1 116.4(2) . .
C52 O2 U1 146.9(3) . .
C44 N2 C30 115.7(4) . .
C44 N2 U1 128.5(3) . .
C30 N2 U1 115.2(3) . .
C30 C35 C34 120.3(4) . .
N1 C15 C22 124.6(4) . .
N1 C15 C16 121.3(4) . .
C22 C15 C16 114.1(4) . .
C25 C24 C29 118.5(4) . .
C25 C24 C23 119.5(4) . .
C29 C24 C23 122.0(4) . .
O1 C23 C22 123.5(4) . .
O1 C23 C24 115.3(4) . .
C22 C23 C24 121.1(4) . .
C5 C6 C1 120.4(4) . .
C52 C51 C44 126.7(4) 2_655 .
C6 C5 C4 118.1(4) . .
C6 C5 C11 121.8(5) . .
C4 C5 C11 120.0(4) . .
C28 C29 C24 121.1(5) . .
C2 C1 C6 120.9(4) . .
C2 C1 N1 118.9(4) . .
C6 C1 N1 120.2(4) . .
C1 C2 C3 120.0(4) . .
O2 C52 C51 121.3(4) . 2_655
O2 C52 C53 116.6(4) . .
C51 C52 C53 122.1(4) 2_655 .
C33 C34 C35 118.3(4) . .
C33 C34 C40 121.9(4) . .
C35 C34 C40 119.7(4) . .
C35 C30 C31 120.4(4) . .
C35 C30 N2 121.7(4) . .
C31 C30 N2 117.8(4) . .
C3 C4 C5 122.1(4) . .
C24 C25 C26 120.4(4) . .
C23 C22 C15 127.0(4) . .
C58 C53 C54 116.8(5) . .
C58 C53 C52 119.1(4) . .
C54 C53 C52 124.1(4) . .
C32 C31 C30 120.2(5) . .
C34 C33 C32 122.1(5) . .
C4 C3 C2 118.4(4) . .
C4 C3 C7 123.2(4) . .
C2 C3 C7 118.3(4) . .
N2 C44 C51 124.4(4) . .
N2 C44 C45 122.4(4) . .
C51 C44 C45 113.2(4) . .
C31 C32 C33 118.6(5) . .
C31 C32 C36 122.0(5) . .
C33 C32 C36 119.3(5) . .
C50 C45 C46 118.3(5) . .
C50 C45 C44 122.2(5) . .
C46 C45 C44 119.4(5) . .
C21 C16 C17 120.4(5) . .
C21 C16 C15 119.8(5) . .
C17 C16 C15 119.8(5) . .
C28 C27 C26 119.7(4) . .
C12 C11 C13 111.4(8) . .
C12 C11 C5 109.6(5) . .
C13 C11 C5 110.7(5) . .
C12 C11 C14 109.0(8) . .
C13 C11 C14 104.0(7) . .
C5 C11 C14 112.2(5) . .
C41 C40 C43 108.3(5) . .
C41 C40 C34 112.6(4) . .
C43 C40 C34 108.1(4) . .
C41 C40 C42 108.4(5) . .
C43 C40 C42 108.7(5) . .
C34 C40 C42 110.7(4) . .
C57 C56 C55 119.8(5) . .
C9 C7 C8 109.7(5) . .
C9 C7 C10 107.8(5) . .
C8 C7 C10 109.9(5) . .
C9 C7 C3 109.5(4) . .
C8 C7 C3 108.8(4) . .
C10 C7 C3 111.1(4) . .
C27 C28 C29 120.0(5) . .
C57 C58 C53 120.9(5) . .
C45 C50 C49 120.8(7) . .
C27 C26 C25 120.3(5) . .
C20 C21 C16 119.8(7) . .
C39 C36 C32 111.8(5) . .
C39 C36 C37 110.8(7) . .
C32 C36 C37 107.2(5) . .
C39 C36 C38 106.9(6) . .
C32 C36 C38 109.3(6) . .
C37 C36 C38 111.0(7) . .
C16 C17 C18 117.1(7) . .
C45 C46 C47 119.8(7) . .
C47 C48 C49 119.5(6) . .
C55 C54 C53 122.1(5) . .
C19 C18 C17 121.8(8) . .
C48 C49 C50 120.1(8) . .
C56 C57 C58 120.6(6) . .
C54 C55 C56 119.8(5) . .
C48 C47 C46 121.4(7) . .
C18 C19 C20 118.9(7) . .
C21 C20 C19 122.1(8) . .

loop_
_geom_bond_atom_site_label_1
_geom_bond_atom_site_label_2
_geom_bond_distance
_geom_bond_site_symmetry_2
U1 O2 2.267(3) 2_655
U1 O2 2.267(3) .
U1 O1 2.269(3) .
U1 O1 2.269(3) 2_655
U1 N2 2.676(4) 2_655
U1 N2 2.676(4) .
U1 N1 2.696(4) .
U1 N1 2.696(4) 2_655
O1 C23 1.325(5) .
N1 C15 1.329(6) .
N1 C1 1.477(5) .
O2 C52 1.313(5) .
N2 C44 1.327(6) .
N2 C30 1.481(6) .
C35 C30 1.385(6) .
C35 C34 1.423(6) .
C15 C22 1.452(6) .
C15 C16 1.528(7) .
C24 C25 1.403(7) .
C24 C29 1.410(6) .
C24 C23 1.517(6) .
C23 C22 1.384(6) .
C6 C5 1.404(7) .
C6 C1 1.410(6) .
C51 C52 1.386(6) 2_655
C51 C44 1.443(7) .
C5 C4 1.429(7) .
C5 C11 1.563(7) .
C29 C28 1.405(7) .
C1 C2 1.402(6) .
C2 C3 1.421(6) .
C52 C51 1.386(6) 2_655
C52 C53 1.508(6) .
C34 C33 1.392(7) .
C34 C40 1.559(7) .
C30 C31 1.430(7) .
C4 C3 1.403(7) .
C25 C26 1.414(6) .
C9 C7 1.536(8) .
C53 C58 1.405(7) .
C53 C54 1.412(7) .
C31 C32 1.381(7) .
C33 C32 1.428(7) .
C3 C7 1.578(7) .
C44 C45 1.529(6) .
C32 C36 1.565(8) .
C45 C50 1.384(9) .
C45 C46 1.394(8) .
C16 C21 1.416(9) .
C16 C17 1.427(9) .
C27 C28 1.397(8) .
C27 C26 1.402(7) .
C11 C12 1.475(10) .
C11 C13 1.542(9) .
C11 C14 1.573(10) .
C40 C41 1.553(7) .
C40 C43 1.559(8) .
C40 C42 1.571(8) .
C56 C57 1.380(8) .
C56 C55 1.389(8) .
C7 C8 1.535(8) .
C7 C10 1.566(7) .
C58 C57 1.404(8) .
C50 C49 1.417(9) .
C21 C20 1.396(10) .
C36 C39 1.553(10) .
C36 C37 1.565(10) .
C36 C38 1.609(12) .
C17 C18 1.467(9) .
C46 C47 1.420(9) .
C48 C47 1.350(11) .
C48 C49 1.381(11) .
C54 C55 1.387(8) .
C18 C19 1.379(11) .
C19 C20 1.405(12) .

loop_
_platon_squeeze_void_nr
_platon_squeeze_void_average_x
_platon_squeeze_void_average_y
_platon_squeeze_void_average_z
_platon_squeeze_void_volume
_platon_squeeze_void_count_electrons
_platon_squeeze_void_content
1 -0.123 0.000 0.696 1458 429 ' '
2 -0.002 0.500 0.242 1459 429 ' '
